data_1569964
loop_
_publ_author_name
'Jiao, Jianmin'
'Li, Heng'
'Xie, Wang'
'Zhao, Yue'
'Lin, Chen'
'Jiang, Juli'
'Wang, Leyong'

_publ_section_title
;
 Host-guest system of a phosphorylated macrocycle assisting structure
 determination of oily molecules in single-crystal form.
;
_journal_issue 41
_journal_name_full 'Chemical science'
_journal_page_first 11402
_journal_page_last 11409
_journal_paper_doi 10.1039/d3sc02995f
_journal_volume 14
_journal_year 2023
_chemical_formula_moiety 'C45 H39 O9 P3, C7 H8'
_chemical_formula_sum 'C52 H47 O9 P3'
_chemical_formula_weight 908.80
_space_group_crystal_system monoclinic
_space_group_IT_number 14
_space_group_name_Hall '-P 2yn'
_space_group_name_H-M_alt 'P 1 21/n 1'
_atom_sites_solution_hydrogens geom
_atom_sites_solution_primary iterative
_audit_creation_date 2023-01-08
_audit_creation_method
;
Olex2 1.3
(compiled 2020.02.04 svn.rd84adfe8 for OlexSys, GUI svn.r6032)
;
_audit_update_record
;
2023-03-27 deposited with the CCDC.	2023-09-25 downloaded from the CCDC.
;
_cell_angle_alpha 90
_cell_angle_beta 90.6240(10)
_cell_angle_gamma 90
_cell_formula_units_Z 4
_cell_length_a 16.1991(3)
_cell_length_b 10.1623(2)
_cell_length_c 28.6677(6)
_cell_measurement_reflns_used 9991
_cell_measurement_temperature 193.0
_cell_measurement_theta_max 68.24
_cell_measurement_theta_min 5.35
_cell_volume 4719.00(16)
_computing_cell_refinement 'SAINT V8.40B (?, 2016)'
_computing_data_reduction 'SAINT V8.40B (?, 2016)'
_computing_molecular_graphics 'Olex2 1.3 (Dolomanov et al., 2009)'
_computing_publication_material 'Olex2 1.3 (Dolomanov et al., 2009)'
_computing_structure_refinement 'SHELXL 2014/7 (Sheldrick, 2015)'
_computing_structure_solution 'olex2.solve 1.3 (Bourhis et al., 2015)'
_diffrn_ambient_temperature 193.0
_diffrn_measured_fraction_theta_full 0.999
_diffrn_measured_fraction_theta_max 0.998
_diffrn_measurement_device_type 'Bruker APEX-II CCD'
_diffrn_measurement_method '\f and \w scans'
_diffrn_radiation_type CuK\a
_diffrn_radiation_wavelength 1.54178
_diffrn_reflns_av_R_equivalents 0.0322
_diffrn_reflns_av_unetI/netI 0.0135
_diffrn_reflns_Laue_measured_fraction_full 0.999
_diffrn_reflns_Laue_measured_fraction_max 0.998
_diffrn_reflns_limit_h_max 19
_diffrn_reflns_limit_h_min -19
_diffrn_reflns_limit_k_max 12
_diffrn_reflns_limit_k_min -12
_diffrn_reflns_limit_l_max 34
_diffrn_reflns_limit_l_min -34
_diffrn_reflns_number 169107
_diffrn_reflns_point_group_measured_fraction_full 0.999
_diffrn_reflns_point_group_measured_fraction_max 0.998
_diffrn_reflns_theta_full 67.679
_diffrn_reflns_theta_max 68.278
_diffrn_reflns_theta_min 3.083
_diffrn_source_current 1.1
_diffrn_source_power 0.055
_diffrn_source_voltage 50.0
_diffrn_standards_number 0
_exptl_absorpt_coefficient_mu 1.617
_exptl_absorpt_correction_T_max 0.5849
_exptl_absorpt_correction_T_min 0.5194
_exptl_absorpt_correction_type multi-scan
_exptl_absorpt_process_details
;
SADABS-2016/2 (Bruker,2016/2) was used for absorption correction.
wR2(int) was 0.1146 before and 0.0463 after correction.
The Ratio of minimum to maximum transmission is 0.8880.
The \l/2 correction factor is Not present.
;
_exptl_crystal_density_diffrn 1.279
_exptl_crystal_description needle
_exptl_crystal_F_000 1904
_exptl_crystal_size_max 0.25
_exptl_crystal_size_mid 0.1
_exptl_crystal_size_min 0.1
_refine_diff_density_max 0.675
_refine_diff_density_min -0.427
_refine_diff_density_rms 0.052
_refine_ls_extinction_method none
_refine_ls_goodness_of_fit_ref 1.025
_refine_ls_hydrogen_treatment constr
_refine_ls_matrix_type full
_refine_ls_number_parameters 631
_refine_ls_number_reflns 8638
_refine_ls_number_restraints 64
_refine_ls_restrained_S_all 1.026
_refine_ls_R_factor_all 0.0423
_refine_ls_R_factor_gt 0.0412
_refine_ls_shift/su_max 0.001
_refine_ls_shift/su_mean 0.000
_refine_ls_structure_factor_coef Fsqd
_refine_ls_weighting_details 'w=1/[\s^2^(Fo^2^)+(0.0678P)^2^+3.4549P] where P=(Fo^2^+2Fc^2^)/3'
_refine_ls_weighting_scheme calc
_refine_ls_wR_factor_gt 0.1189
_refine_ls_wR_factor_ref 0.1198
_reflns_Friedel_coverage 0.000
_reflns_number_gt 8270
_reflns_number_total 8638
_reflns_threshold_expression 'I > 2\s(I)'
_cod_data_source_file d3sc02995f2.cif
_cod_data_source_block cu_20220603_xw_jjm311_0m_sq
_cod_depositor_comments 'Adding full bibliography for 1569950--1569976.cif.'
_cod_database_code 1569964
_shelx_shelxl_version_number 2014/7
_shelx_space_group_comment
;
The symmetry employed for this shelxl refinement is uniquely defined
by the following loop, which should always be used as a source of
symmetry information in preference to the above space-group names.
They are only intended as comments.
;
_shelx_estimated_absorpt_t_max 0.855
_shelx_estimated_absorpt_t_min 0.688
_olex2_refinement_description
;
1. Fixed Uiso
 At 1.2 times of:
  All C(H) groups, All C(H,H) groups
 At 1.5 times of:
  All C(H,H,H) groups
2. Restrained distances
 C2-C4
 1.4 with sigma of 0.01
 C4-C11
 1.4 with sigma of 0.01
 C8-C6
 1.4 with sigma of 0.01
 C7A-C3 \\sim C7B-C5
 with sigma of 0.02
3. Uiso/Uaniso restraints and constraints
C6 \\sim C4 \\sim C11 \\sim C10 \\sim C9 \\sim C8: within 2A with sigma of
0.004 and sigma for terminal atoms of 0.008 within 2A
4. Others
 Sof(H1B)=Sof(H2B)=Sof(C3)=Sof(C4)=Sof(H4)=Sof(C10)=Sof(H10)=Sof(C11)=Sof(H11)=
 Sof(C7A)=Sof(H7AA)=Sof(H7AB)=Sof(H7AC)=1-FVAR(1)
 Sof(H1A)=Sof(H2A)=Sof(C5)=Sof(C6)=Sof(H6)=Sof(C7B)=Sof(H7BA)=Sof(H7BB)=
 Sof(H7BC)=Sof(C8)=Sof(H8)=Sof(C9)=Sof(H9)=FVAR(1)
5.a Secondary CH2 refined with riding coordinates:
 C00I(H00A,H00B), C00L(H00C,H00D), C00R(H00E,H00F)
5.b Aromatic/amide H refined with riding coordinates:
 C00X(H00X), C011(H011), C014(H014), C015(H015), C016(H016), C017(H017),
 C018(H018), C019(H019), C01B(H01G), C01C(H01H), C01E(H01L), C01G(H01P),
 C01H(H01Q), C01J(H01U), C01L(H01Y), C1(H1B), C1(H1A), C2(H2B), C2(H2A), C4(H4),
  C6(H6), C8(H8), C9(H9), C10(H10), C11(H11)
5.c Idealised Me refined as rotating group:
 C013(H01A,H01B,H01C), C01A(H01D,H01E,H01F), C01D(H01I,H01J,H01K), C01F(H01M,
 H01N,H01O), C01I(H01R,H01S,H01T), C01K(H01V,H01W,H01X), C7B(H7BA,H7BB,H7BC),
 C7A(H7AA,H7AB,H7AC)
;
_olex2_submission_special_instructions 'No special instructions were received'

loop_
_space_group_symop_operation_xyz
'x, y, z'
'-x+1/2, y+1/2, -z+1/2'
'-x, -y, -z'
'x-1/2, -y-1/2, z-1/2'

loop_
_atom_site_label
_atom_site_type_symbol
_atom_site_fract_x
_atom_site_fract_y
_atom_site_fract_z
_atom_site_U_iso_or_equiv
_atom_site_adp_type
_atom_site_occupancy
_atom_site_site_symmetry_order
_atom_site_calc_flag
_atom_site_refinement_flags_posn
_atom_site_refinement_flags_adp
_atom_site_refinement_flags_occupancy
_atom_site_disorder_assembly
_atom_site_disorder_group
P001 P 0.75440(3) 0.60506(5) 0.75550(2) 0.02613(12) Uani 1 1 d . . . . .
P002 P 0.30031(3) 0.68142(5) 0.69148(2) 0.02762(12) Uani 1 1 d . . . . .
P003 P 0.59679(3) 0.76709(5) 0.50746(2) 0.02880(12) Uani 1 1 d . . . . .
O004 O 0.77987(7) 0.55959(13) 0.70486(4) 0.0290(3) Uani 1 1 d . . . . .
O005 O 0.67465(7) 0.52094(13) 0.76764(4) 0.0284(3) Uani 1 1 d . . . . .
O006 O 0.67034(8) 0.68244(14) 0.52866(4) 0.0334(3) Uani 1 1 d . . . . .
O007 O 0.34664(7) 0.58019(13) 0.72480(4) 0.0306(3) Uani 1 1 d . . . . .
O008 O 0.52270(7) 0.66436(12) 0.50273(4) 0.0290(3) Uani 1 1 d . . . . .
O009 O 0.29515(7) 0.60665(13) 0.64268(4) 0.0301(3) Uani 1 1 d . . . . .
O00A O 0.74300(8) 0.74648(13) 0.76145(5) 0.0364(3) Uani 1 1 d . . . . .
O00B O 0.33738(8) 0.81224(14) 0.68913(5) 0.0369(3) Uani 1 1 d . . . . .
O00C O 0.57496(9) 0.88564(14) 0.53334(4) 0.0376(3) Uani 1 1 d . . . . .
C00D C 0.48260(10) 0.52053(17) 0.69862(6) 0.0252(3) Uani 1 1 d . . . . .
C00E C 0.56694(10) 0.50579(17) 0.70988(6) 0.0250(3) Uani 1 1 d . . . . .
C00F C 0.43114(10) 0.55793(17) 0.61370(6) 0.0256(3) Uani 1 1 d . . . . .
C00G C 0.64357(10) 0.57183(17) 0.60134(6) 0.0254(3) Uani 1 1 d . . . . .
C00H C 0.82942(10) 0.52971(18) 0.79237(6) 0.0267(4) Uani 1 1 d . . . . .
C00I C 0.62880(10) 0.44121(17) 0.67768(6) 0.0258(3) Uani 1 1 d . . . . .
H00A H 0.5999 0.3756 0.6579 0.031 Uiso 1 1 calc R U . . .
H00B H 0.6708 0.3941 0.6967 0.031 Uiso 1 1 calc R U . . .
C00J C 0.59378(10) 0.55162(18) 0.75328(6) 0.0269(4) Uani 1 1 d . . . . .
C00K C 0.48925(10) 0.57354(17) 0.57794(6) 0.0255(3) Uani 1 1 d . . . . .
C00L C 0.44358(10) 0.46383(17) 0.65456(6) 0.0269(4) Uani 1 1 d . . . . .
H00C H 0.3891 0.4268 0.6628 0.032 Uiso 1 1 calc R U . . .
H00D H 0.4784 0.3899 0.6439 0.032 Uiso 1 1 calc R U . . .
C00M C 0.68822(11) 0.66533(19) 0.57662(6) 0.0288(4) Uani 1 1 d . . . . .
C00N C 0.67150(10) 0.54093(17) 0.64668(6) 0.0249(3) Uani 1 1 d . . . . .
C00O C 0.43300(10) 0.58046(18) 0.73182(6) 0.0274(4) Uani 1 1 d . . . . .
C00P C 0.74247(10) 0.60524(18) 0.66307(6) 0.0265(4) Uani 1 1 d . . . . .
C00Q C 0.54433(11) 0.61521(19) 0.78556(6) 0.0308(4) Uani 1 1 d . . . . .
C00R C 0.57172(10) 0.50127(17) 0.57760(6) 0.0261(3) Uani 1 1 d . . . . .
H00E H 0.5643 0.4149 0.5930 0.031 Uiso 1 1 calc R U . . .
H00F H 0.5867 0.4841 0.5448 0.031 Uiso 1 1 calc R U . . .
C00S C 0.78381(11) 0.70352(19) 0.63899(6) 0.0296(4) Uani 1 1 d . . . . .
C00T C 0.19721(11) 0.67169(18) 0.71179(6) 0.0292(4) Uani 1 1 d . . . . .
C00U C 0.46729(11) 0.65348(18) 0.54034(6) 0.0268(4) Uani 1 1 d . . . . .
C00V C 0.63046(11) 0.7914(2) 0.44916(6) 0.0314(4) Uani 1 1 d . . . . .
C00W C 0.39272(11) 0.72028(18) 0.53556(6) 0.0297(4) Uani 1 1 d . . . . .
C00X C 0.88059(11) 0.42849(18) 0.77825(6) 0.0296(4) Uani 1 1 d . . . . .
H00X H 0.8797 0.4000 0.7467 0.035 Uiso 1 1 calc R U . . .
C00Y C 0.35682(10) 0.62622(18) 0.60888(6) 0.0281(4) Uani 1 1 d . . . . .
C00Z C 0.46065(11) 0.63131(19) 0.77422(6) 0.0309(4) Uani 1 1 d . . . . .
C010 C 0.33574(11) 0.70704(19) 0.57169(6) 0.0310(4) Uani 1 1 d . . . . .
C011 C 0.93416(12) 0.4089(2) 0.85625(7) 0.0370(4) Uani 1 1 d . . . . .
H011 H 0.9694 0.3662 0.8782 0.044 Uiso 1 1 calc R U . . .
C012 C 0.75525(11) 0.73528(19) 0.59415(6) 0.0317(4) Uani 1 1 d . . . . .
C013 C 0.37444(13) 0.8025(2) 0.49294(7) 0.0376(4) Uani 1 1 d . . . . .
H01A H 0.3759 0.8959 0.5014 0.056 Uiso 1 1 calc R U . . .
H01B H 0.3196 0.7800 0.4806 0.056 Uiso 1 1 calc R U . . .
H01C H 0.4160 0.7849 0.4691 0.056 Uiso 1 1 calc R U . . .
C014 C 0.93327(11) 0.36861(19) 0.81050(7) 0.0341(4) Uani 1 1 d . . . . .
H014 H 0.9688 0.2996 0.8008 0.041 Uiso 1 1 calc R U . . .
C015 C 0.16802(11) 0.5612(2) 0.73460(7) 0.0372(4) Uani 1 1 d . . . . .
H015 H 0.2032 0.4876 0.7395 0.045 Uiso 1 1 calc R U . . .
C016 C 0.59784(13) 0.8985(2) 0.42479(7) 0.0407(5) Uani 1 1 d . . . . .
H016 H 0.5563 0.9518 0.4384 0.049 Uiso 1 1 calc R U . . .
C017 C 0.83193(12) 0.5723(2) 0.83867(7) 0.0370(4) Uani 1 1 d . . . . .
H017 H 0.7979 0.6433 0.8483 0.044 Uiso 1 1 calc R U . . .
C018 C 0.69072(13) 0.7137(2) 0.42908(7) 0.0392(4) Uani 1 1 d . . . . .
H018 H 0.7125 0.6402 0.4456 0.047 Uiso 1 1 calc R U . . .
C019 C 0.14540(12) 0.7791(2) 0.70452(8) 0.0391(4) Uani 1 1 d . . . . .
H019 H 0.1653 0.8552 0.6890 0.047 Uiso 1 1 calc R U . . .
C01A C 0.85836(12) 0.7697(2) 0.66033(7) 0.0387(4) Uani 1 1 d . . . . .
H01D H 0.8414 0.8511 0.6758 0.058 Uiso 1 1 calc R U . . .
H01E H 0.8980 0.7905 0.6358 0.058 Uiso 1 1 calc R U . . .
H01F H 0.8842 0.7107 0.6832 0.058 Uiso 1 1 calc R U . . .
C01B C 0.88399(14) 0.5113(2) 0.87053(7) 0.0430(5) Uani 1 1 d . . . . .
H01G H 0.8853 0.5396 0.9021 0.052 Uiso 1 1 calc R U . . .
C01C C 0.71921(13) 0.7436(3) 0.38475(7) 0.0460(5) Uani 1 1 d . . . . .
H01H H 0.7606 0.6907 0.3709 0.055 Uiso 1 1 calc R U . . .
C01D C 0.40132(12) 0.6965(2) 0.80715(7) 0.0432(5) Uani 1 1 d . . . . .
H01I H 0.4282 0.7723 0.8220 0.065 Uiso 1 1 calc R U . . .
H01J H 0.3848 0.6334 0.8312 0.065 Uiso 1 1 calc R U . . .
H01K H 0.3524 0.7260 0.7897 0.065 Uiso 1 1 calc R U . . .
C01E C 0.03640(12) 0.6652(2) 0.74304(8) 0.0447(5) Uani 1 1 d . . . . .
H01L H -0.0187 0.6633 0.7541 0.054 Uiso 1 1 calc R U . . .
C01F C 0.25392(12) 0.7786(2) 0.57059(8) 0.0428(5) Uani 1 1 d . . . . .
H01M H 0.2637 0.8737 0.5696 0.064 Uiso 1 1 calc R U . . .
H01N H 0.2227 0.7565 0.5986 0.064 Uiso 1 1 calc R U . . .
H01O H 0.2224 0.7518 0.5428 0.064 Uiso 1 1 calc R U . . .
C01G C 0.06443(12) 0.7746(2) 0.71999(8) 0.0443(5) Uani 1 1 d . . . . .
H01P H 0.0285 0.8471 0.7146 0.053 Uiso 1 1 calc R U . . .
C01H C 0.08707(12) 0.5582(3) 0.75035(8) 0.0458(5) Uani 1 1 d . . . . .
H01Q H 0.0669 0.4826 0.7661 0.055 Uiso 1 1 calc R U . . .
C01I C 0.58003(13) 0.6614(2) 0.83153(7) 0.0437(5) Uani 1 1 d . . . . .
H01R H 0.6035 0.5862 0.8485 0.066 Uiso 1 1 calc R U . . .
H01S H 0.5364 0.7016 0.8501 0.066 Uiso 1 1 calc R U . . .
H01T H 0.6235 0.7264 0.8258 0.066 Uiso 1 1 calc R U . . .
C01J C 0.68714(13) 0.8503(3) 0.36101(7) 0.0478(5) Uani 1 1 d . . . . .
H01U H 0.7072 0.8711 0.3309 0.057 Uiso 1 1 calc R U . . .
C01K C 0.79701(14) 0.8388(2) 0.56487(8) 0.0487(6) Uani 1 1 d . . . . .
H01V H 0.8509 0.8062 0.5548 0.073 Uiso 1 1 calc R U . . .
H01W H 0.8046 0.9191 0.5834 0.073 Uiso 1 1 calc R U . . .
H01X H 0.7626 0.8584 0.5374 0.073 Uiso 1 1 calc R U . . .
C01L C 0.62678(14) 0.9265(3) 0.38034(8) 0.0489(5) Uani 1 1 d . . . . .
H01Y H 0.6046 0.9988 0.3633 0.059 Uiso 1 1 calc R U . . .
C1 C 0.9483(4) 0.4793(4) 0.6044(2) 0.1208(17) Uani 1 1 d . . . . .
H1B H 0.9080 0.4753 0.6282 0.145 Uiso 0.479(5) 1 calc R U P A 2
H1A H 0.9042 0.5210 0.6202 0.145 Uiso 0.521(5) 1 calc R U P A 1
C2 C 1.0346(4) 0.5160(5) 0.6160(2) 0.136(2) Uani 1 1 d D . . . .
H2B H 1.0424 0.5654 0.6438 0.163 Uiso 0.479(5) 1 calc R U P A 2
H2A H 1.0503 0.5717 0.6412 0.163 Uiso 0.521(5) 1 calc R U P A 1
C3 C 0.9281(8) 0.4525(13) 0.5615(5) 0.106(4) Uani 0.479(5) 1 d D . P A 2
C4 C 1.1042(7) 0.488(2) 0.5918(4) 0.148(2) Uani 0.479(5) 1 d D U P A 2
H4 H 1.1591 0.4829 0.6037 0.177 Uiso 0.479(5) 1 calc R U P A 2
C5 C 0.9311(7) 0.3865(16) 0.5713(4) 0.114(5) Uani 0.521(5) 1 d D . P A 1
C6 C 1.0862(8) 0.4619(19) 0.5872(5) 0.148(2) Uani 0.521(5) 1 d D U P A 1
H6 H 1.1376 0.5045 0.5822 0.178 Uiso 0.521(5) 1 calc R U P A 1
C7B C 0.8462(9) 0.3465(19) 0.5639(5) 0.156(7) Uani 0.521(5) 1 d D . P A 1
H7BA H 0.8167 0.3500 0.5936 0.234 Uiso 0.521(5) 1 calc R U P A 1
H7BB H 0.8447 0.2564 0.5518 0.234 Uiso 0.521(5) 1 calc R U P A 1
H7BC H 0.8196 0.4060 0.5415 0.234 Uiso 0.521(5) 1 calc R U P A 1
C8 C 1.0695(7) 0.3407(14) 0.5627(4) 0.147(2) Uani 0.521(5) 1 d D U P A 1
H8 H 1.1155 0.2888 0.5538 0.176 Uiso 0.521(5) 1 calc R U P A 1
C9 C 0.9962(7) 0.2969(15) 0.5518(4) 0.146(2) Uani 0.521(5) 1 d . U P A 1
H9 H 0.9854 0.2196 0.5341 0.175 Uiso 0.521(5) 1 calc R U P A 1
C10 C 0.9985(8) 0.4473(15) 0.5334(4) 0.145(2) Uani 0.479(5) 1 d . U P A 2
H10 H 0.9888 0.4269 0.5014 0.174 Uiso 0.479(5) 1 calc R U P A 2
C11 C 1.0782(8) 0.4676(15) 0.5460(4) 0.147(2) Uani 0.479(5) 1 d D U P A 2
H11 H 1.1186 0.4680 0.5222 0.177 Uiso 0.479(5) 1 calc R U P A 2
C7A C 0.8461(8) 0.4210(18) 0.5419(7) 0.167(7) Uani 0.479(5) 1 d D . P A 2
H7AA H 0.8459 0.3301 0.5304 0.250 Uiso 0.479(5) 1 calc R U P A 2
H7AB H 0.8335 0.4811 0.5160 0.250 Uiso 0.479(5) 1 calc R U P A 2
H7AC H 0.8043 0.4307 0.5661 0.250 Uiso 0.479(5) 1 calc R U P A 2

loop_
_atom_site_aniso_label
_atom_site_aniso_U_11
_atom_site_aniso_U_22
_atom_site_aniso_U_33
_atom_site_aniso_U_23
_atom_site_aniso_U_13
_atom_site_aniso_U_12
P001 0.0208(2) 0.0326(2) 0.0249(2) 0.00102(17) -0.00529(16) 0.00059(16)
P002 0.0191(2) 0.0338(2) 0.0299(2) 0.00203(18) -0.00024(17) -0.00284(17)
P003 0.0299(2) 0.0370(3) 0.0194(2) -0.00047(17) -0.00369(17) -0.00286(18)
O004 0.0229(6) 0.0409(7) 0.0232(6) 0.0031(5) -0.0055(5) 0.0015(5)
O005 0.0200(6) 0.0381(7) 0.0269(6) 0.0020(5) -0.0040(5) 0.0003(5)
O006 0.0296(6) 0.0490(8) 0.0214(6) 0.0042(5) -0.0037(5) -0.0023(6)
O007 0.0168(6) 0.0417(7) 0.0333(7) 0.0050(5) -0.0008(5) -0.0020(5)
O008 0.0286(6) 0.0383(7) 0.0201(6) -0.0029(5) -0.0020(5) -0.0018(5)
O009 0.0202(6) 0.0388(7) 0.0313(6) 0.0006(5) -0.0006(5) -0.0028(5)
O00A 0.0333(7) 0.0346(7) 0.0413(8) -0.0009(6) -0.0090(6) 0.0020(5)
O00B 0.0323(7) 0.0380(7) 0.0404(7) 0.0014(6) 0.0012(6) -0.0081(6)
O00C 0.0468(8) 0.0396(7) 0.0262(6) -0.0047(5) -0.0034(6) -0.0040(6)
C00D 0.0220(8) 0.0271(8) 0.0265(8) 0.0045(7) -0.0016(6) -0.0030(6)
C00E 0.0227(8) 0.0261(8) 0.0262(8) 0.0037(7) -0.0008(6) -0.0018(6)
C00F 0.0230(8) 0.0278(8) 0.0258(8) -0.0031(7) -0.0057(6) -0.0040(6)
C00G 0.0222(8) 0.0304(9) 0.0235(8) -0.0036(7) -0.0019(6) 0.0026(7)
C00H 0.0204(8) 0.0346(9) 0.0252(8) 0.0029(7) -0.0044(6) -0.0024(7)
C00I 0.0229(8) 0.0281(8) 0.0265(8) 0.0008(7) -0.0036(6) 0.0013(7)
C00J 0.0190(8) 0.0331(9) 0.0286(9) 0.0042(7) -0.0028(6) -0.0012(7)
C00K 0.0234(8) 0.0282(8) 0.0248(8) -0.0051(7) -0.0048(6) -0.0024(7)
C00L 0.0217(8) 0.0291(9) 0.0300(9) 0.0010(7) -0.0026(7) -0.0038(7)
C00M 0.0259(8) 0.0396(10) 0.0208(8) 0.0022(7) -0.0039(6) 0.0026(7)
C00N 0.0213(8) 0.0289(8) 0.0245(8) -0.0019(7) -0.0011(6) 0.0030(6)
C00O 0.0178(8) 0.0353(9) 0.0292(9) 0.0055(7) -0.0008(6) -0.0024(7)
C00P 0.0215(8) 0.0363(9) 0.0214(8) -0.0002(7) -0.0044(6) 0.0029(7)
C00Q 0.0263(9) 0.0398(10) 0.0263(9) 0.0002(7) -0.0012(7) -0.0019(7)
C00R 0.0248(8) 0.0310(9) 0.0225(8) -0.0041(7) -0.0032(6) 0.0013(7)
C00S 0.0227(8) 0.0376(10) 0.0283(9) -0.0006(7) -0.0026(7) -0.0016(7)
C00T 0.0212(8) 0.0370(10) 0.0294(9) -0.0011(7) -0.0013(7) -0.0015(7)
C00U 0.0255(8) 0.0334(9) 0.0216(8) -0.0047(7) -0.0017(6) -0.0032(7)
C00V 0.0300(9) 0.0419(10) 0.0222(8) 0.0012(7) -0.0042(7) -0.0069(8)
C00W 0.0292(9) 0.0334(9) 0.0265(9) -0.0015(7) -0.0065(7) -0.0005(7)
C00X 0.0247(8) 0.0351(9) 0.0288(9) -0.0011(7) -0.0040(7) -0.0027(7)
C00Y 0.0226(8) 0.0345(9) 0.0273(9) -0.0026(7) -0.0012(7) -0.0042(7)
C00Z 0.0242(8) 0.0395(10) 0.0289(9) 0.0015(8) 0.0021(7) -0.0003(7)
C010 0.0256(9) 0.0366(10) 0.0305(9) -0.0025(8) -0.0056(7) 0.0012(7)
C011 0.0310(9) 0.0450(11) 0.0347(10) 0.0117(8) -0.0104(8) -0.0006(8)
C012 0.0265(9) 0.0402(10) 0.0282(9) 0.0030(8) -0.0015(7) -0.0028(8)
C013 0.0366(10) 0.0457(11) 0.0303(10) 0.0042(8) -0.0043(8) 0.0061(9)
C014 0.0259(9) 0.0353(10) 0.0410(10) 0.0038(8) -0.0031(8) 0.0012(7)
C015 0.0245(9) 0.0472(11) 0.0399(10) 0.0103(9) 0.0006(8) -0.0003(8)
C016 0.0397(11) 0.0522(12) 0.0302(10) 0.0064(9) -0.0023(8) 0.0029(9)
C017 0.0376(10) 0.0451(11) 0.0282(9) -0.0023(8) -0.0035(8) 0.0078(9)
C018 0.0386(10) 0.0490(12) 0.0298(10) 0.0028(8) -0.0016(8) 0.0015(9)
C019 0.0296(10) 0.0356(10) 0.0521(12) -0.0011(9) -0.0011(8) 0.0003(8)
C01A 0.0302(9) 0.0514(12) 0.0343(10) 0.0013(9) -0.0060(8) -0.0113(9)
C01B 0.0486(12) 0.0555(13) 0.0248(9) 0.0012(9) -0.0099(8) 0.0056(10)
C01C 0.0371(11) 0.0669(15) 0.0340(11) -0.0009(10) 0.0060(9) -0.0008(10)
C01D 0.0292(10) 0.0664(14) 0.0342(10) -0.0069(10) 0.0024(8) 0.0063(9)
C01E 0.0226(9) 0.0664(15) 0.0452(12) -0.0059(10) 0.0044(8) -0.0011(9)
C01F 0.0307(10) 0.0563(13) 0.0415(11) 0.0074(10) -0.0029(8) 0.0096(9)
C01G 0.0268(10) 0.0456(12) 0.0605(14) -0.0122(10) -0.0020(9) 0.0055(9)
C01H 0.0270(10) 0.0652(14) 0.0453(12) 0.0154(11) 0.0043(8) -0.0054(9)
C01I 0.0324(10) 0.0678(14) 0.0308(10) -0.0115(10) -0.0040(8) 0.0037(10)
C01J 0.0385(11) 0.0752(16) 0.0299(10) 0.0115(10) 0.0030(8) -0.0086(11)
C01K 0.0438(12) 0.0619(14) 0.0402(11) 0.0167(10) -0.0102(9) -0.0188(11)
C01L 0.0478(12) 0.0630(14) 0.0359(11) 0.0189(10) -0.0019(9) 0.0009(11)
C1 0.151(5) 0.082(3) 0.130(4) -0.012(3) 0.008(4) 0.035(3)
C2 0.173(6) 0.084(3) 0.149(5) -0.037(3) -0.054(4) 0.025(3)
C3 0.107(8) 0.102(8) 0.109(10) -0.035(7) -0.039(7) 0.004(7)
C4 0.111(4) 0.197(6) 0.135(4) 0.017(4) -0.032(4) 0.003(4)
C5 0.085(6) 0.173(13) 0.083(6) 0.037(8) 0.002(4) 0.041(8)
C6 0.111(4) 0.198(6) 0.135(4) 0.016(4) -0.031(4) 0.003(4)
C7B 0.127(10) 0.227(19) 0.114(8) 0.056(10) -0.030(7) -0.036(11)
C8 0.113(3) 0.198(6) 0.129(4) 0.017(4) -0.028(3) 0.006(4)
C9 0.114(4) 0.200(6) 0.124(4) 0.019(4) -0.020(4) 0.006(5)
C10 0.111(4) 0.200(6) 0.124(4) 0.021(4) -0.025(4) 0.004(4)
C11 0.113(4) 0.199(6) 0.130(4) 0.023(4) -0.028(3) 0.002(4)
C7A 0.093(8) 0.168(15) 0.24(2) -0.090(14) -0.021(11) 0.022(9)

loop_
_atom_type_symbol
_atom_type_description
_atom_type_scat_dispersion_real
_atom_type_scat_dispersion_imag
_atom_type_scat_source
C C 0.0181 0.0091 'International Tables Vol C Tables 4.2.6.8 and 6.1.1.4'
H H 0.0000 0.0000 'International Tables Vol C Tables 4.2.6.8 and 6.1.1.4'
O O 0.0492 0.0322 'International Tables Vol C Tables 4.2.6.8 and 6.1.1.4'
P P 0.2955 0.4335 'International Tables Vol C Tables 4.2.6.8 and 6.1.1.4'

loop_
_geom_angle_atom_site_label_1
_geom_angle_atom_site_label_2
_geom_angle_atom_site_label_3
_geom_angle
_geom_angle_site_symmetry_1
_geom_angle_site_symmetry_3
_geom_angle_publ_flag
O004 P001 O005 105.32(7) . . ?
O004 P001 C00H 103.68(7) . . ?
O005 P001 C00H 100.97(7) . . ?
O00A P001 O004 115.42(8) . . ?
O00A P001 O005 113.55(8) . . ?
O00A P001 C00H 116.23(8) . . ?
O007 P002 O009 103.85(7) . . ?
O007 P002 C00T 101.93(8) . . ?
O009 P002 C00T 102.74(7) . . ?
O00B P002 O007 115.21(8) . . ?
O00B P002 O009 114.28(8) . . ?
O00B P002 C00T 117.00(9) . . ?
O006 P003 O008 103.83(7) . . ?
O006 P003 C00V 101.45(8) . . ?
O008 P003 C00V 104.41(7) . . ?
O00C P003 O006 115.98(8) . . ?
O00C P003 O008 113.38(8) . . ?
O00C P003 C00V 116.14(9) . . ?
C00P O004 P001 124.58(11) . . ?
C00J O005 P001 125.03(11) . . ?
C00M O006 P003 125.81(12) . . ?
C00O O007 P002 123.10(11) . . ?
C00U O008 P003 117.99(10) . . ?
C00Y O009 P002 120.26(11) . . ?
C00E C00D C00L 122.95(15) . . ?
C00O C00D C00E 117.09(15) . . ?
C00O C00D C00L 119.74(15) . . ?
C00D C00E C00I 123.46(15) . . ?
C00J C00E C00D 117.49(15) . . ?
C00J C00E C00I 119.04(15) . . ?
C00K C00F C00L 123.12(15) . . ?
C00Y C00F C00K 117.06(16) . . ?
C00Y C00F C00L 119.66(15) . . ?
C00M C00G C00N 117.31(15) . . ?
C00M C00G C00R 119.53(15) . . ?
C00N C00G C00R 123.01(16) . . ?
C00X C00H P001 123.67(13) . . ?
C00X C00H C017 119.82(16) . . ?
C017 C00H P001 116.40(14) . . ?
C00E C00I H00A 109.2 . . ?
C00E C00I H00B 109.2 . . ?
C00E C00I C00N 112.02(14) . . ?
H00A C00I H00B 107.9 . . ?
C00N C00I H00A 109.2 . . ?
C00N C00I H00B 109.2 . . ?
C00E C00J O005 117.95(15) . . ?
C00Q C00J O005 116.80(15) . . ?
C00Q C00J C00E 124.98(16) . . ?
C00F C00K C00R 122.89(15) . . ?
C00U C00K C00F 117.51(16) . . ?
C00U C00K C00R 119.51(15) . . ?
C00D C00L C00F 116.83(14) . . ?
C00D C00L H00C 108.1 . . ?
C00D C00L H00D 108.1 . . ?
C00F C00L H00C 108.1 . . ?
C00F C00L H00D 108.1 . . ?
H00C C00L H00D 107.3 . . ?
C00G C00M O006 118.50(15) . . ?
C012 C00M O006 116.15(16) . . ?
C012 C00M C00G 125.03(16) . . ?
C00G C00N C00I 123.04(15) . . ?
C00P C00N C00G 117.44(16) . . ?
C00P C00N C00I 119.52(15) . . ?
C00D C00O O007 118.70(15) . . ?
C00Z C00O O007 115.77(15) . . ?
C00Z C00O C00D 125.26(16) . . ?
C00N C00P O004 118.29(15) . . ?
C00S C00P O004 116.86(15) . . ?
C00S C00P C00N 124.56(16) . . ?
C00J C00Q C00Z 117.61(16) . . ?
C00J C00Q C01I 120.54(16) . . ?
C00Z C00Q C01I 121.83(17) . . ?
C00G C00R C00K 115.87(14) . . ?
C00G C00R H00E 108.3 . . ?
C00G C00R H00F 108.3 . . ?
C00K C00R H00E 108.3 . . ?
C00K C00R H00F 108.3 . . ?
H00E C00R H00F 107.4 . . ?
C00P C00S C012 117.76(16) . . ?
C00P C00S C01A 120.50(16) . . ?
C012 C00S C01A 121.71(17) . . ?
C015 C00T P002 121.77(14) . . ?
C015 C00T C019 119.88(17) . . ?
C019 C00T P002 118.35(15) . . ?
C00K C00U O008 118.46(15) . . ?
C00W C00U O008 116.38(15) . . ?
C00W C00U C00K 125.10(16) . . ?
C016 C00V P003 117.41(15) . . ?
C018 C00V P003 122.35(15) . . ?
C018 C00V C016 120.10(18) . . ?
C00U C00W C010 117.30(16) . . ?
C00U C00W C013 120.87(17) . . ?
C010 C00W C013 121.83(17) . . ?
C00H C00X H00X 120.2 . . ?
C00H C00X C014 119.70(17) . . ?
C014 C00X H00X 120.2 . . ?
C00F C00Y O009 118.55(16) . . ?
C010 C00Y O009 116.15(15) . . ?
C010 C00Y C00F 125.18(16) . . ?
C00O C00Z C00Q 117.47(16) . . ?
C00O C00Z C01D 120.60(17) . . ?
C00Q C00Z C01D 121.89(17) . . ?
C00W C010 C01F 121.52(17) . . ?
C00Y C010 C00W 117.83(16) . . ?
C00Y C010 C01F 120.65(17) . . ?
C014 C011 H011 119.8 . . ?
C014 C011 C01B 120.38(17) . . ?
C01B C011 H011 119.8 . . ?
C00M C012 C00S 117.66(17) . . ?
C00M C012 C01K 120.61(17) . . ?
C00S C012 C01K 121.71(17) . . ?
C00W C013 H01A 109.5 . . ?
C00W C013 H01B 109.5 . . ?
C00W C013 H01C 109.5 . . ?
H01A C013 H01B 109.5 . . ?
H01A C013 H01C 109.5 . . ?
H01B C013 H01C 109.5 . . ?
C00X C014 H014 119.9 . . ?
C011 C014 C00X 120.27(18) . . ?
C011 C014 H014 119.9 . . ?
C00T C015 H015 120.0 . . ?
C00T C015 C01H 119.92(19) . . ?
C01H C015 H015 120.0 . . ?
C00V C016 H016 120.4 . . ?
C01L C016 C00V 119.2(2) . . ?
C01L C016 H016 120.4 . . ?
C00H C017 H017 120.0 . . ?
C01B C017 C00H 119.99(19) . . ?
C01B C017 H017 120.0 . . ?
C00V C018 H018 120.1 . . ?
C00V C018 C01C 119.9(2) . . ?
C01C C018 H018 120.1 . . ?
C00T C019 H019 120.1 . . ?
C01G C019 C00T 119.8(2) . . ?
C01G C019 H019 120.1 . . ?
C00S C01A H01D 109.5 . . ?
C00S C01A H01E 109.5 . . ?
C00S C01A H01F 109.5 . . ?
H01D C01A H01E 109.5 . . ?
H01D C01A H01F 109.5 . . ?
H01E C01A H01F 109.5 . . ?
C011 C01B H01G 120.1 . . ?
C017 C01B C011 119.81(19) . . ?
C017 C01B H01G 120.1 . . ?
C018 C01C H01H 120.1 . . ?
C01J C01C C018 119.7(2) . . ?
C01J C01C H01H 120.1 . . ?
C00Z C01D H01I 109.5 . . ?
C00Z C01D H01J 109.5 . . ?
C00Z C01D H01K 109.5 . . ?
H01I C01D H01J 109.5 . . ?
H01I C01D H01K 109.5 . . ?
H01J C01D H01K 109.5 . . ?
C01G C01E H01L 119.6 . . ?
C01G C01E C01H 120.86(19) . . ?
C01H C01E H01L 119.6 . . ?
C010 C01F H01M 109.5 . . ?
C010 C01F H01N 109.5 . . ?
C010 C01F H01O 109.5 . . ?
H01M C01F H01N 109.5 . . ?
H01M C01F H01O 109.5 . . ?
H01N C01F H01O 109.5 . . ?
C019 C01G H01P 120.1 . . ?
C01E C01G C019 119.9(2) . . ?
C01E C01G H01P 120.1 . . ?
C015 C01H H01Q 120.2 . . ?
C01E C01H C015 119.7(2) . . ?
C01E C01H H01Q 120.2 . . ?
C00Q C01I H01R 109.5 . . ?
C00Q C01I H01S 109.5 . . ?
C00Q C01I H01T 109.5 . . ?
H01R C01I H01S 109.5 . . ?
H01R C01I H01T 109.5 . . ?
H01S C01I H01T 109.5 . . ?
C01C C01J H01U 119.6 . . ?
C01L C01J C01C 120.8(2) . . ?
C01L C01J H01U 119.6 . . ?
C012 C01K H01V 109.5 . . ?
C012 C01K H01W 109.5 . . ?
C012 C01K H01X 109.5 . . ?
H01V C01K H01W 109.5 . . ?
H01V C01K H01X 109.5 . . ?
H01W C01K H01X 109.5 . . ?
C016 C01L H01Y 119.9 . . ?
C01J C01L C016 120.3(2) . . ?
C01J C01L H01Y 119.9 . . ?
C2 C1 H1B 120.2 . . ?
C2 C1 H1A 119.5 . . ?
C3 C1 H1B 120.2 . . ?
C3 C1 C2 119.6(8) . . ?
C5 C1 H1A 119.5 . . ?
C5 C1 C2 121.0(7) . . ?
C1 C2 H2B 115.9 . . ?
C1 C2 H2A 124.4 . . ?
C4 C2 C1 128.2(7) . . ?
C4 C2 H2B 115.9 . . ?
C6 C2 C1 111.2(7) . . ?
C6 C2 H2A 124.4 . . ?
C1 C3 C10 110.8(10) . . ?
C1 C3 C7A 128.7(15) . . ?
C10 C3 C7A 120.4(13) . . ?
C2 C4 H4 127.2 . . ?
C2 C4 C11 105.6(11) . . ?
C11 C4 H4 127.2 . . ?
C1 C5 C7B 118.8(13) . . ?
C1 C5 C9 122.6(10) . . ?
C7B C5 C9 116.3(15) . . ?
C2 C6 H6 118.3 . . ?
C2 C6 C8 123.4(14) . . ?
C8 C6 H6 118.3 . . ?
C5 C7B H7BA 109.5 . . ?
C5 C7B H7BB 109.5 . . ?
C5 C7B H7BC 109.5 . . ?
H7BA C7B H7BB 109.5 . . ?
H7BA C7B H7BC 109.5 . . ?
H7BB C7B H7BC 109.5 . . ?
C6 C8 H8 117.5 . . ?
C9 C8 C6 125.1(13) . . ?
C9 C8 H8 117.5 . . ?
C5 C9 H9 125.0 . . ?
C8 C9 C5 110.1(13) . . ?
C8 C9 H9 125.0 . . ?
C3 C10 H10 115.9 . . ?
C11 C10 C3 128.3(12) . . ?
C11 C10 H10 115.9 . . ?
C4 C11 H11 118.2 . . ?
C10 C11 C4 123.6(13) . . ?
C10 C11 H11 118.2 . . ?
C3 C7A H7AA 109.5 . . ?
C3 C7A H7AB 109.5 . . ?
C3 C7A H7AC 109.5 . . ?
H7AA C7A H7AB 109.5 . . ?
H7AA C7A H7AC 109.5 . . ?
H7AB C7A H7AC 109.5 . . ?

loop_
_geom_bond_atom_site_label_1
_geom_bond_atom_site_label_2
_geom_bond_distance
_geom_bond_site_symmetry_2
_geom_bond_publ_flag
P001 O004 1.5827(13) . ?
P001 O005 1.5908(13) . ?
P001 O00A 1.4591(14) . ?
P001 C00H 1.7755(17) . ?
P002 O007 1.5868(13) . ?
P002 O009 1.5935(13) . ?
P002 O00B 1.4606(14) . ?
P002 C00T 1.7775(18) . ?
P003 O006 1.5853(13) . ?
P003 O008 1.5954(13) . ?
P003 O00C 1.4604(14) . ?
P003 C00V 1.7810(18) . ?
O004 C00P 1.415(2) . ?
O005 C00J 1.404(2) . ?
O006 C00M 1.413(2) . ?
O007 C00O 1.411(2) . ?
O008 C00U 1.415(2) . ?
O009 C00Y 1.413(2) . ?
C00D C00E 1.408(2) . ?
C00D C00L 1.520(2) . ?
C00D C00O 1.392(2) . ?
C00E C00I 1.519(2) . ?
C00E C00J 1.394(2) . ?
C00F C00K 1.408(2) . ?
C00F C00L 1.524(2) . ?
C00F C00Y 1.395(2) . ?
C00G C00M 1.393(3) . ?
C00G C00N 1.407(2) . ?
C00G C00R 1.521(2) . ?
C00H C00X 1.384(3) . ?
C00H C017 1.396(3) . ?
C00I H00A 0.9900 . ?
C00I H00B 0.9900 . ?
C00I C00N 1.520(2) . ?
C00J C00Q 1.390(3) . ?
C00K C00R 1.525(2) . ?
C00K C00U 1.393(2) . ?
C00L H00C 0.9900 . ?
C00L H00D 0.9900 . ?
C00M C012 1.387(3) . ?
C00N C00P 1.399(2) . ?
C00O C00Z 1.391(3) . ?
C00P C00S 1.390(3) . ?
C00Q C00Z 1.400(3) . ?
C00Q C01I 1.508(3) . ?
C00R H00E 0.9900 . ?
C00R H00F 0.9900 . ?
C00S C012 1.399(3) . ?
C00S C01A 1.507(2) . ?
C00T C015 1.385(3) . ?
C00T C019 1.391(3) . ?
C00U C00W 1.391(3) . ?
C00V C016 1.394(3) . ?
C00V C018 1.386(3) . ?
C00W C010 1.401(3) . ?
C00W C013 1.507(3) . ?
C00X H00X 0.9500 . ?
C00X C014 1.391(3) . ?
C00Y C010 1.386(3) . ?
C00Z C01D 1.508(3) . ?
C010 C01F 1.512(3) . ?
C011 H011 0.9500 . ?
C011 C014 1.374(3) . ?
C011 C01B 1.386(3) . ?
C012 C01K 1.511(3) . ?
C013 H01A 0.9800 . ?
C013 H01B 0.9800 . ?
C013 H01C 0.9800 . ?
C014 H014 0.9500 . ?
C015 H015 0.9500 . ?
C015 C01H 1.392(3) . ?
C016 H016 0.9500 . ?
C016 C01L 1.392(3) . ?
C017 H017 0.9500 . ?
C017 C01B 1.383(3) . ?
C018 H018 0.9500 . ?
C018 C01C 1.390(3) . ?
C019 H019 0.9500 . ?
C019 C01G 1.390(3) . ?
C01A H01D 0.9800 . ?
C01A H01E 0.9800 . ?
C01A H01F 0.9800 . ?
C01B H01G 0.9500 . ?
C01C H01H 0.9500 . ?
C01C C01J 1.379(3) . ?
C01D H01I 0.9800 . ?
C01D H01J 0.9800 . ?
C01D H01K 0.9800 . ?
C01E H01L 0.9500 . ?
C01E C01G 1.373(3) . ?
C01E C01H 1.377(3) . ?
C01F H01M 0.9800 . ?
C01F H01N 0.9800 . ?
C01F H01O 0.9800 . ?
C01G H01P 0.9500 . ?
C01H H01Q 0.9500 . ?
C01I H01R 0.9800 . ?
C01I H01S 0.9800 . ?
C01I H01T 0.9800 . ?
C01J H01U 0.9500 . ?
C01J C01L 1.370(3) . ?
C01K H01V 0.9800 . ?
C01K H01W 0.9800 . ?
C01K H01X 0.9800 . ?
C01L H01Y 0.9500 . ?
C1 H1B 0.9500 . ?
C1 H1A 0.9500 . ?
C1 C2 1.482(8) . ?
C1 C3 1.296(14) . ?
C1 C5 1.363(16) . ?
C2 H2B 0.9500 . ?
C2 H2A 0.9500 . ?
C2 C4 1.360(9) . ?
C2 C6 1.302(16) . ?
C3 C10 1.405(18) . ?
C3 C7A 1.473(12) . ?
C4 H4 0.9500 . ?
C4 C11 1.392(10) . ?
C5 C7B 1.448(13) . ?
C5 C9 1.506(18) . ?
C6 H6 0.9500 . ?
C6 C8 1.442(10) . ?
C7B H7BA 0.9800 . ?
C7B H7BB 0.9800 . ?
C7B H7BC 0.9800 . ?
C8 H8 0.9500 . ?
C8 C9 1.303(14) . ?
C9 H9 0.9500 . ?
C10 H10 0.9500 . ?
C10 C11 1.353(15) . ?
C11 H11 0.9500 . ?
C7A H7AA 0.9800 . ?
C7A H7AB 0.9800 . ?
C7A H7AC 0.9800 . ?

loop_
_geom_torsion_atom_site_label_1
_geom_torsion_atom_site_label_2
_geom_torsion_atom_site_label_3
_geom_torsion_atom_site_label_4
_geom_torsion
_geom_torsion_site_symmetry_1
_geom_torsion_site_symmetry_2
_geom_torsion_site_symmetry_3
_geom_torsion_site_symmetry_4
_geom_torsion_publ_flag
P001 O004 C00P C00N -86.36(18) . . . . ?
P001 O004 C00P C00S 99.50(17) . . . . ?
P001 O005 C00J C00E 86.95(18) . . . . ?
P001 O005 C00J C00Q -98.84(17) . . . . ?
P001 C00H C00X C014 -175.15(14) . . . . ?
P001 C00H C017 C01B 174.83(17) . . . . ?
P002 O007 C00O C00D -80.80(19) . . . . ?
P002 O007 C00O C00Z 104.86(17) . . . . ?
P002 O009 C00Y C00F 80.33(18) . . . . ?
P002 O009 C00Y C010 -103.50(16) . . . . ?
P002 C00T C015 C01H 179.36(17) . . . . ?
P002 C00T C019 C01G -179.99(16) . . . . ?
P003 O006 C00M C00G 81.4(2) . . . . ?
P003 O006 C00M C012 -104.71(17) . . . . ?
P003 O008 C00U C00K -83.09(17) . . . . ?
P003 O008 C00U C00W 99.62(16) . . . . ?
P003 C00V C016 C01L 175.54(17) . . . . ?
P003 C00V C018 C01C -174.97(16) . . . . ?
O004 P001 O005 C00J -82.43(14) . . . . ?
O004 P001 C00H C00X -15.45(17) . . . . ?
O004 P001 C00H C017 168.30(14) . . . . ?
O004 C00P C00S C012 169.98(16) . . . . ?
O004 C00P C00S C01A -8.2(3) . . . . ?
O005 P001 O004 C00P 80.59(14) . . . . ?
O005 P001 C00H C00X 93.46(16) . . . . ?
O005 P001 C00H C017 -82.78(16) . . . . ?
O005 C00J C00Q C00Z -171.87(16) . . . . ?
O005 C00J C00Q C01I 6.5(3) . . . . ?
O006 P003 O008 C00U 92.25(13) . . . . ?
O006 P003 C00V C016 -157.44(15) . . . . ?
O006 P003 C00V C018 18.30(18) . . . . ?
O006 C00M C012 C00S -168.89(16) . . . . ?
O006 C00M C012 C01K 9.2(3) . . . . ?
O007 P002 O009 C00Y -93.42(13) . . . . ?
O007 P002 C00T C015 -24.50(18) . . . . ?
O007 P002 C00T C019 155.13(15) . . . . ?
O007 C00O C00Z C00Q 170.52(16) . . . . ?
O007 C00O C00Z C01D -7.2(3) . . . . ?
O008 P003 O006 C00M -90.61(15) . . . . ?
O008 P003 C00V C016 94.87(16) . . . . ?
O008 P003 C00V C018 -89.39(17) . . . . ?
O008 C00U C00W C010 177.81(15) . . . . ?
O008 C00U C00W C013 -1.8(2) . . . . ?
O009 P002 O007 C00O 92.67(14) . . . . ?
O009 P002 C00T C015 82.87(17) . . . . ?
O009 P002 C00T C019 -97.50(16) . . . . ?
O009 C00Y C010 C00W -174.90(15) . . . . ?
O009 C00Y C010 C01F 5.3(3) . . . . ?
O00A P001 O004 C00P -45.50(16) . . . . ?
O00A P001 O005 C00J 44.79(16) . . . . ?
O00A P001 C00H C00X -143.22(15) . . . . ?
O00A P001 C00H C017 40.53(18) . . . . ?
O00B P002 O007 C00O -33.06(16) . . . . ?
O00B P002 O009 C00Y 32.91(15) . . . . ?
O00B P002 C00T C015 -151.10(16) . . . . ?
O00B P002 C00T C019 28.53(19) . . . . ?
O00C P003 O006 C00M 34.46(17) . . . . ?
O00C P003 O008 C00U -34.48(14) . . . . ?
O00C P003 C00V C016 -30.76(18) . . . . ?
O00C P003 C00V C018 144.98(16) . . . . ?
C00D C00E C00I C00N 92.59(19) . . . . ?
C00D C00E C00J O005 171.11(15) . . . . ?
C00D C00E C00J C00Q -2.6(3) . . . . ?
C00D C00O C00Z C00Q -3.4(3) . . . . ?
C00D C00O C00Z C01D 178.86(18) . . . . ?
C00E C00D C00L C00F -99.0(2) . . . . ?
C00E C00D C00O O007 -171.07(15) . . . . ?
C00E C00D C00O C00Z 2.7(3) . . . . ?
C00E C00I C00N C00G -93.90(19) . . . . ?
C00E C00I C00N C00P 86.76(19) . . . . ?
C00E C00J C00Q C00Z 1.9(3) . . . . ?
C00E C00J C00Q C01I -179.72(18) . . . . ?
C00F C00K C00R C00G -90.4(2) . . . . ?
C00F C00K C00U O008 -176.32(14) . . . . ?
C00F C00K C00U C00W 0.7(3) . . . . ?
C00F C00Y C010 C00W 1.0(3) . . . . ?
C00F C00Y C010 C01F -178.77(18) . . . . ?
C00G C00M C012 C00S 4.5(3) . . . . ?
C00G C00M C012 C01K -177.38(19) . . . . ?
C00G C00N C00P O004 -169.09(15) . . . . ?
C00G C00N C00P C00S 4.6(3) . . . . ?
C00H P001 O004 C00P -173.76(13) . . . . ?
C00H P001 O005 C00J 169.93(14) . . . . ?
C00H C00X C014 C011 0.5(3) . . . . ?
C00H C017 C01B C011 0.7(3) . . . . ?
C00I C00E C00J O005 -7.9(2) . . . . ?
C00I C00E C00J C00Q 178.38(17) . . . . ?
C00I C00N C00P O004 10.3(2) . . . . ?
C00I C00N C00P C00S -176.07(16) . . . . ?
C00J C00E C00I C00N -88.43(18) . . . . ?
C00J C00Q C00Z C00O 1.0(3) . . . . ?
C00J C00Q C00Z C01D 178.76(19) . . . . ?
C00K C00F C00L C00D 93.1(2) . . . . ?
C00K C00F C00Y O009 176.24(14) . . . . ?
C00K C00F C00Y C010 0.5(3) . . . . ?
C00K C00U C00W C010 0.7(3) . . . . ?
C00K C00U C00W C013 -178.86(17) . . . . ?
C00L C00D C00E C00I 4.8(3) . . . . ?
C00L C00D C00E C00J -174.17(15) . . . . ?
C00L C00D C00O O007 3.6(2) . . . . ?
C00L C00D C00O C00Z 177.35(17) . . . . ?
C00L C00F C00K C00R -2.3(2) . . . . ?
C00L C00F C00K C00U 174.22(15) . . . . ?
C00L C00F C00Y O009 0.6(2) . . . . ?
C00L C00F C00Y C010 -175.19(17) . . . . ?
C00M C00G C00N C00I 179.82(15) . . . . ?
C00M C00G C00N C00P -0.8(2) . . . . ?
C00M C00G C00R C00K -84.1(2) . . . . ?
C00N C00G C00M O006 169.58(15) . . . . ?
C00N C00G C00M C012 -3.7(3) . . . . ?
C00N C00G C00R C00K 100.46(19) . . . . ?
C00N C00P C00S C012 -3.8(3) . . . . ?
C00N C00P C00S C01A 178.11(18) . . . . ?
C00O C00D C00E C00I 179.31(15) . . . . ?
C00O C00D C00E C00J 0.3(2) . . . . ?
C00O C00D C00L C00F 86.6(2) . . . . ?
C00P C00S C012 C00M -0.7(3) . . . . ?
C00P C00S C012 C01K -178.83(19) . . . . ?
C00R C00G C00M O006 -6.1(2) . . . . ?
C00R C00G C00M C012 -179.38(17) . . . . ?
C00R C00G C00N C00I -4.6(3) . . . . ?
C00R C00G C00N C00P 174.72(15) . . . . ?
C00R C00K C00U O008 0.3(2) . . . . ?
C00R C00K C00U C00W 177.31(16) . . . . ?
C00T P002 O007 C00O -160.82(14) . . . . ?
C00T P002 O009 C00Y 160.68(13) . . . . ?
C00T C015 C01H C01E 0.1(3) . . . . ?
C00T C019 C01G C01E 1.1(3) . . . . ?
C00U C00K C00R C00G 93.23(19) . . . . ?
C00U C00W C010 C00Y -1.5(3) . . . . ?
C00U C00W C010 C01F 178.24(18) . . . . ?
C00V P003 O006 C00M 161.24(15) . . . . ?
C00V P003 O008 C00U -161.82(13) . . . . ?
C00V C016 C01L C01J -0.6(3) . . . . ?
C00V C018 C01C C01J -0.1(3) . . . . ?
C00X C00H C017 C01B -1.6(3) . . . . ?
C00Y C00F C00K C00R -177.73(15) . . . . ?
C00Y C00F C00K C00U -1.3(2) . . . . ?
C00Y C00F C00L C00D -91.54(19) . . . . ?
C013 C00W C010 C00Y 178.06(17) . . . . ?
C013 C00W C010 C01F -2.2(3) . . . . ?
C014 C011 C01B C017 0.8(3) . . . . ?
C015 C00T C019 C01G -0.4(3) . . . . ?
C016 C00V C018 C01C 0.7(3) . . . . ?
C017 C00H C00X C014 1.0(3) . . . . ?
C018 C00V C016 C01L -0.3(3) . . . . ?
C018 C01C C01J C01L -0.7(4) . . . . ?
C019 C00T C015 C01H -0.3(3) . . . . ?
C01A C00S C012 C00M 177.37(18) . . . . ?
C01A C00S C012 C01K -0.7(3) . . . . ?
C01B C011 C014 C00X -1.4(3) . . . . ?
C01C C01J C01L C016 1.1(4) . . . . ?
C01G C01E C01H C015 0.6(4) . . . . ?
C01H C01E C01G C019 -1.2(3) . . . . ?
C01I C00Q C00Z C00O -177.34(19) . . . . ?
C01I C00Q C00Z C01D 0.4(3) . . . . ?
C1 C2 C4 C11 24(2) . . . . ?
C1 C2 C6 C8 -26.6(19) . . . . ?
C1 C3 C10 C11 -1(2) . . . . ?
C1 C5 C9 C8 -14.2(16) . . . . ?
C2 C1 C3 C10 7.8(14) . . . . ?
C2 C1 C3 C7A -176.5(13) . . . . ?
C2 C1 C5 C7B 175.0(8) . . . . ?
C2 C1 C5 C9 12.7(14) . . . . ?
C2 C4 C11 C10 -15(3) . . . . ?
C2 C6 C8 C9 27(2) . . . . ?
C3 C1 C2 C4 -22.9(16) . . . . ?
C3 C10 C11 C4 5(3) . . . . ?
C5 C1 C2 C6 8.0(13) . . . . ?
C6 C8 C9 C5 -3.8(19) . . . . ?
C7B C5 C9 C8 -177.0(11) . . . . ?
C7A C3 C10 C11 -177.0(16) . . . . ?
